data_2022164
loop_
_publ_author_name
'Assoumatine, Tokour\'e'
'Stoeckli-Evans, Helen'

_publ_section_title
;
 The crystal structures, Hirshfeld surface analyses and energy frameworks
 of two hexathiapyrazinophane regioisomers;
 2,5,8,11,14,17-hexathia-[9.9](2,6,3,5)-pyrazinophane and
 2,5,8,11,14,17-hexathia-[9.9](2,5,3,6)-pyrazinophane
;
_journal_issue 7
_journal_name_full 'Acta Crystallographica Section E Crystallographic Communications'
_journal_page_first 977
_journal_paper_doi 10.1107/S2056989020007057
_journal_volume 76
_journal_year 2020
_chemical_formula_iupac 'C16 H24 N2 S6'
_chemical_formula_moiety 'C16 H24 N2 S6'
_chemical_formula_sum 'C16 H24 N2 S6'
_chemical_formula_weight 436.73
_chemical_name_systematic
;
2,5,8,11,14,17-Hexathia-[9.9](2,5,3,6)-pyrazinophane
;
_space_group_crystal_system orthorhombic
_space_group_IT_number 60
_space_group_name_Hall '-P 2n 2ab'
_space_group_name_H-M_alt 'P b c n'
_atom_sites_solution_hydrogens geom
_atom_sites_solution_primary direct
_atom_sites_solution_secondary difmap
_audit_creation_method SHELXL-2018/3
_cell_angle_alpha 90
_cell_angle_beta 90
_cell_angle_gamma 90
_cell_formula_units_Z 4
_cell_length_a 12.2613(8)
_cell_length_b 9.9564(6)
_cell_length_c 16.2828(12)
_cell_measurement_reflns_used 5000
_cell_measurement_temperature 223(2)
_cell_measurement_theta_max 25.92
_cell_measurement_theta_min 2.50
_cell_volume 1987.8(2)
_computing_cell_refinement
;
CELL (Stoe & Cie, 1998)
;
_computing_data_collection
;
EXPOSE (Stoe & Cie, 1998)
;
_computing_data_reduction
;
INTEGRATE (Stoe & Cie, 1998)
;
_computing_molecular_graphics
;
Mercury (Macrae <i>et al.</i>,  2020)
;
_computing_publication_material
;
<i>SHELXL2018/3</i> (Sheldrick, 2015), PLATON (Spek, 2020) and
publcif (Westrip, 2010)
;
_computing_structure_refinement
;
<i>SHELXL2018/3</i> (Sheldrick, 2015)
;
_computing_structure_solution
;
SHELXS-97 (Sheldrick, 2008)
;
_diffrn_ambient_temperature 223(2)
_diffrn_detector 'image plate'
_diffrn_measured_fraction_theta_full 0.999
_diffrn_measured_fraction_theta_max 0.995
_diffrn_measurement_device '1 circle goniometer'
_diffrn_measurement_device_type 'STOE IPDS 1'
_diffrn_measurement_method '\f rotation'
_diffrn_radiation_monochromator 'plane graphite'
_diffrn_radiation_source 'fine-focus sealed tube'
_diffrn_radiation_type MoK\a
_diffrn_radiation_wavelength 0.71073
_diffrn_reflns_av_R_equivalents 0.0326
_diffrn_reflns_av_unetI/netI 0.0226
_diffrn_reflns_limit_h_max 14
_diffrn_reflns_limit_h_min -15
_diffrn_reflns_limit_k_max 10
_diffrn_reflns_limit_k_min -12
_diffrn_reflns_limit_l_max 19
_diffrn_reflns_limit_l_min -19
_diffrn_reflns_number 12271
_diffrn_reflns_theta_full 25.242
_diffrn_reflns_theta_max 25.915
_diffrn_reflns_theta_min 2.502
_diffrn_source 'sealed X-ray tube, 12 x 0.4 mm long-fine focus'
_exptl_absorpt_coefficient_mu 0.690
_exptl_absorpt_correction_T_max 1.0000
_exptl_absorpt_correction_T_min 0.9152
_exptl_absorpt_correction_type multi-scan
_exptl_absorpt_process_details
;
(MULABS; Spek, 2020)
;
_exptl_crystal_colour 'pale yellow'
_exptl_crystal_density_diffrn 1.459
_exptl_crystal_description block
_exptl_crystal_F_000 920
_exptl_crystal_size_max 0.250
_exptl_crystal_size_mid 0.200
_exptl_crystal_size_min 0.100
_refine_diff_density_max 0.267
_refine_diff_density_min -0.192
_refine_ls_extinction_method none
_refine_ls_goodness_of_fit_ref 0.971
_refine_ls_hydrogen_treatment constr
_refine_ls_matrix_type full
_refine_ls_number_parameters 110
_refine_ls_number_reflns 1927
_refine_ls_number_restraints 0
_refine_ls_restrained_S_all 0.971
_refine_ls_R_factor_all 0.0347
_refine_ls_R_factor_gt 0.0245
_refine_ls_shift/su_max 0.001
_refine_ls_shift/su_mean 0.000
_refine_ls_structure_factor_coef Fsqd
_refine_ls_weighting_details 'w=1/[\s^2^(Fo^2^)+(0.0418P)^2^] where P=(Fo^2^+2Fc^2^)/3'
_refine_ls_weighting_scheme calc
_refine_ls_wR_factor_gt 0.0613
_refine_ls_wR_factor_ref 0.0635
_reflns_number_gt 1521
_reflns_number_total 1927
_reflns_threshold_expression 'I > 2\s(I)'
_cod_data_source_file pk2633sup1.cif
_cod_data_source_block II
_cod_database_code 2022164
_shelx_space_group_comment
;
The symmetry employed for this shelxl refinement is uniquely defined
by the following loop, which should always be used as a source of
symmetry information in preference to the above space-group names.
They are only intended as comments.
;
_shelx_estimated_absorpt_t_min 0.846
_shelx_estimated_absorpt_t_max 0.934

loop_
_space_group_symop_operation_xyz
'x, y, z'
'-x+1/2, -y+1/2, z+1/2'
'x+1/2, -y+1/2, -z'
'-x, y, -z+1/2'
'-x, -y, -z'
'x-1/2, y-1/2, -z-1/2'
'-x-1/2, y-1/2, z'
'x, -y, z-1/2'

loop_
_atom_site_type_symbol
_atom_site_label
_atom_site_fract_x
_atom_site_fract_y
_atom_site_fract_z
_atom_site_U_iso_or_equiv
_atom_site_adp_type
_atom_site_calc_flag
_atom_site_occupancy
_atom_site_disorder_assembly
_atom_site_disorder_group
S S1 0.92584(3) 0.20291(5) 0.52666(2) 0.03769(13) Uani d 1 . .
S S2 0.62939(3) 0.32039(5) 0.66508(3) 0.04190(13) Uani d 1 . .
S S3 1.22003(4) 0.45569(5) 0.60156(2) 0.04264(14) Uani d 1 . .
N N1 1.000000 0.18412(17) 0.750000 0.0261(4) Uani d 1 . .
N N2 1.000000 0.46125(17) 0.750000 0.0281(4) Uani d 1 . .
C C1 1.01977(11) 0.25255(15) 0.68044(9) 0.0251(3) Uani d 1 . .
C C2 1.02875(11) 0.39270(15) 0.68267(9) 0.0265(3) Uani d 1 . .
C C3 1.03062(13) 0.16999(18) 0.60363(9) 0.0332(4) Uani d 1 . .
H H3A 1.027915 0.074691 0.618548 0.040 Uiso calc 1 . .
H H3B 1.102268 0.187440 0.579190 0.040 Uiso calc 1 . .
C C4 0.80303(13) 0.19184(16) 0.58900(9) 0.0314(3) Uani d 1 . .
H H4A 0.750656 0.131963 0.562050 0.038 Uiso calc 1 . .
H H4B 0.821427 0.152829 0.642492 0.038 Uiso calc 1 . .
C C5 0.75070(14) 0.32828(17) 0.60188(9) 0.0337(4) Uani d 1 . .
H H5A 0.731576 0.366522 0.548318 0.040 Uiso calc 1 . .
H H5B 0.803729 0.388415 0.627872 0.040 Uiso calc 1 . .
C C6 0.69013(14) 0.31977(17) 0.76694(10) 0.0375(4) Uani d 1 . .
H H6A 0.636307 0.286838 0.806617 0.045 Uiso calc 1 . .
H H6B 0.752112 0.257625 0.767392 0.045 Uiso calc 1 . .
C C7 0.72885(13) 0.45755(16) 0.79340(9) 0.0329(4) Uani d 1 . .
H H7A 0.668292 0.521440 0.789306 0.039 Uiso calc 1 . .
H H7B 0.786870 0.487818 0.756366 0.039 Uiso calc 1 . .
C C8 1.07313(13) 0.47543(17) 0.61355(9) 0.0353(4) Uani d 1 . .
H H8A 1.056488 0.570261 0.623694 0.042 Uiso calc 1 . .
H H8B 1.036924 0.449113 0.562359 0.042 Uiso calc 1 . .

loop_
_atom_site_aniso_label
_atom_site_aniso_U_11
_atom_site_aniso_U_22
_atom_site_aniso_U_33
_atom_site_aniso_U_12
_atom_site_aniso_U_13
_atom_site_aniso_U_23
S1 0.0380(2) 0.0540(3) 0.02104(19) 0.0029(2) -0.00241(16) -0.00421(16)
S2 0.0272(2) 0.0514(3) 0.0471(3) 0.0005(2) -0.00419(18) -0.0071(2)
S3 0.0389(2) 0.0636(3) 0.0254(2) -0.0117(2) 0.00714(17) 0.00324(19)
N1 0.0227(8) 0.0281(9) 0.0274(9) 0.000 -0.0039(7) 0.000
N2 0.0274(9) 0.0291(10) 0.0277(9) 0.000 -0.0043(7) 0.000
C1 0.0192(7) 0.0322(8) 0.0239(7) 0.0024(6) -0.0018(5) -0.0003(6)
C2 0.0235(7) 0.0318(8) 0.0244(7) 0.0009(6) -0.0038(6) 0.0030(6)
C3 0.0311(8) 0.0405(9) 0.0280(8) 0.0049(7) -0.0021(6) -0.0058(7)
C4 0.0341(8) 0.0313(9) 0.0288(8) -0.0015(7) -0.0050(6) -0.0020(6)
C5 0.0379(8) 0.0338(9) 0.0294(8) 0.0011(7) -0.0045(7) 0.0004(7)
C6 0.0362(9) 0.0393(9) 0.0369(8) 0.0005(8) 0.0056(7) 0.0040(7)
C7 0.0322(8) 0.0357(9) 0.0307(8) 0.0094(7) 0.0019(7) 0.0002(7)
C8 0.0387(9) 0.0398(9) 0.0273(8) -0.0036(7) -0.0011(7) 0.0076(7)

loop_
_atom_type_symbol
_atom_type_description
_atom_type_scat_dispersion_real
_atom_type_scat_dispersion_imag
_atom_type_scat_source
C C 0.0033 0.0016 'International Tables Vol C Tables 4.2.6.8 and 6.1.1.4'
H H 0.0000 0.0000 'International Tables Vol C Tables 4.2.6.8 and 6.1.1.4'
N N 0.0061 0.0033 'International Tables Vol C Tables 4.2.6.8 and 6.1.1.4'
S S 0.1246 0.1234 'International Tables Vol C Tables 4.2.6.8 and 6.1.1.4'

loop_
_geom_angle_atom_site_label_1
_geom_angle_atom_site_label_2
_geom_angle_atom_site_label_3
_geom_angle_site_symmetry_1
_geom_angle_site_symmetry_3
_geom_angle
_geom_angle_publ_flag
C4 S1 C3 . . 100.87(7) ?
C5 S2 C6 . . 100.49(7) ?
C7 S3 C8 4_756 . 103.79(7) ?
C1 N1 C1 . 4_756 119.07(18) ?
C2 N2 C2 . 4_756 118.69(18) ?
N1 C1 C2 . . 119.85(14) ?
N1 C1 C3 . . 116.11(14) ?
C2 C1 C3 . . 124.04(14) ?
N2 C2 C1 . . 120.57(14) ?
N2 C2 C8 . . 115.52(14) ?
C1 C2 C8 . . 123.88(14) ?
C1 C3 S1 . . 114.28(11) ?
C1 C3 H3A . . 108.7 ?
S1 C3 H3A . . 108.7 ?
C1 C3 H3B . . 108.7 ?
S1 C3 H3B . . 108.7 ?
H3A C3 H3B . . 107.6 ?
C5 C4 S1 . . 111.90(11) ?
C5 C4 H4A . . 109.2 ?
S1 C4 H4A . . 109.2 ?
C5 C4 H4B . . 109.2 ?
S1 C4 H4B . . 109.2 ?
H4A C4 H4B . . 107.9 ?
C4 C5 S2 . . 112.78(12) ?
C4 C5 H5A . . 109.0 ?
S2 C5 H5A . . 109.0 ?
C4 C5 H5B . . 109.0 ?
S2 C5 H5B . . 109.0 ?
H5A C5 H5B . . 107.8 ?
C7 C6 S2 . . 112.64(11) ?
C7 C6 H6A . . 109.1 ?
S2 C6 H6A . . 109.1 ?
C7 C6 H6B . . 109.1 ?
S2 C6 H6B . . 109.1 ?
H6A C6 H6B . . 107.8 ?
C6 C7 S3 . 4_756 111.45(11) ?
C6 C7 H7A . . 109.3 ?
S3 C7 H7A 4_756 . 109.3 ?
C6 C7 H7B . . 109.3 ?
S3 C7 H7B 4_756 . 109.3 ?
H7A C7 H7B . . 108.0 ?
C2 C8 S3 . . 112.36(11) ?
C2 C8 H8A . . 109.1 ?
S3 C8 H8A . . 109.1 ?
C2 C8 H8B . . 109.1 ?
S3 C8 H8B . . 109.1 ?
H8A C8 H8B . . 107.9 ?

loop_
_geom_bond_atom_site_label_1
_geom_bond_atom_site_label_2
_geom_bond_site_symmetry_2
_geom_bond_distance
_geom_bond_publ_flag
S1 C4 . 1.8193(17) ?
S1 C3 . 1.8245(16) ?
S2 C5 . 1.8104(17) ?
S2 C6 . 1.8182(17) ?
S3 C7 4_756 1.8218(16) ?
S3 C8 . 1.8224(17) ?
N1 C1 . 1.3438(17) ?
N1 C1 4_756 1.3438(17) ?
N2 C2 . 1.3387(17) ?
N2 C2 4_756 1.3388(17) ?
C1 C2 . 1.400(2) ?
C1 C3 . 1.503(2) ?
C2 C8 . 1.497(2) ?
C3 H3A . 0.9800 ?
C3 H3B . 0.9800 ?
C4 C5 . 1.517(2) ?
C4 H4A . 0.9800 ?
C4 H4B . 0.9800 ?
C5 H5A . 0.9800 ?
C5 H5B . 0.9800 ?
C6 C7 . 1.514(2) ?
C6 H6A . 0.9800 ?
C6 H6B . 0.9800 ?
C7 H7A . 0.9800 ?
C7 H7B . 0.9800 ?
C8 H8A . 0.9800 ?
C8 H8B . 0.9800 ?

loop_
_geom_hbond_atom_site_label_D
_geom_hbond_atom_site_label_H
_geom_hbond_atom_site_label_A
_geom_hbond_site_symmetry_A
_geom_hbond_distance_DH
_geom_hbond_distance_HA
_geom_hbond_distance_DA
_geom_hbond_angle_DHA
_geom_hbond_publ_flag
C4 H4A S3 3_456 0.98 2.83 3.581(2) 134 yes

loop_
_geom_torsion_atom_site_label_1
_geom_torsion_atom_site_label_2
_geom_torsion_atom_site_label_3
_geom_torsion_atom_site_label_4
_geom_torsion_site_symmetry_1
_geom_torsion_site_symmetry_2
_geom_torsion_site_symmetry_3
_geom_torsion_site_symmetry_4
_geom_torsion
_geom_torsion_publ_flag
C1 N1 C1 C2 4_756 . . . 5.44(9) ?
C1 N1 C1 C3 4_756 . . . -174.39(14) ?
C2 N2 C2 C1 4_756 . . . 5.52(9) ?
C2 N2 C2 C8 4_756 . . . -172.62(14) ?
N1 C1 C2 N2 . . . . -11.29(19) ?
C3 C1 C2 N2 . . . . 168.54(12) ?
N1 C1 C2 C8 . . . . 166.69(12) ?
C3 C1 C2 C8 . . . . -13.5(2) ?
N1 C1 C3 S1 . . . . 116.25(12) ?
C2 C1 C3 S1 . . . . -63.58(18) ?
C4 S1 C3 C1 . . . . -49.44(14) ?
C3 S1 C4 C5 . . . . 108.79(12) ?
S1 C4 C5 S2 . . . . -179.11(8) ?
C6 S2 C5 C4 . . . . 82.34(13) ?
C5 S2 C6 C7 . . . . 76.92(13) ?
S2 C6 C7 S3 . . . 4_756 175.79(8) ?
N2 C2 C8 S3 . . . . 106.65(12) ?
C1 C2 C8 S3 . . . . -71.42(17) ?
C7 S3 C8 C2 4_756 . . . -42.15(14) ?

_cod_database_fobs_code 2022164
